data_7210413
loop_
_publ_author_name
'Thu\'ery, Pierre'

_publ_section_title
;
 Uranyl--3d block metal ion heterometallic carboxylate complexes including
 additional chelating nitrogen donors
;
_journal_issue 33
_journal_name_full CrystEngComm
_journal_page_first 6533
_journal_paper_doi 10.1039/c3ce40941d
_journal_volume 15
_journal_year 2013
_chemical_formula_sum 'C46 H44 N6 Ni O25 U2'
_chemical_formula_weight 1615.64
_space_group_IT_number 14
_symmetry_cell_setting monoclinic
_symmetry_space_group_name_Hall '-P 2ybc'
_symmetry_space_group_name_H-M 'P 1 21/c 1'
_atom_sites_solution_hydrogens geom
_atom_sites_solution_primary direct
_atom_sites_solution_secondary difmap
_audit_creation_method SHELXL-97
_cell_angle_alpha 90.00
_cell_angle_beta 91.575(2)
_cell_angle_gamma 90.00
_cell_formula_units_Z 4
_cell_length_a 8.2664(2)
_cell_length_b 24.6040(9)
_cell_length_c 25.7372(10)
_cell_measurement_reflns_used 154599
_cell_measurement_temperature 150(2)
_cell_measurement_theta_max 30.51
_cell_measurement_theta_min 2.90
_cell_volume 5232.6(3)
_computing_cell_refinement 'HKL2000 (Otwinowski & Minor, 1997)'
_computing_data_collection 'COLLECT (Nonius, 1998)'
_computing_data_reduction 'HKL2000 (Otwinowski & Minor, 1997)'
_computing_molecular_graphics 'SHELXTL (Sheldrick, 2008)'
_computing_publication_material 'SHELXTL (Sheldrick, 2008); PLATON (Spek, 2003)'
_computing_structure_refinement 'SHELXL-97 (Sheldrick, 2008)'
_computing_structure_solution 'SHELXS-97 (Sheldrick, 2008)'
_diffrn_ambient_temperature 150(2)
_diffrn_measured_fraction_theta_full 0.998
_diffrn_measured_fraction_theta_max 0.998
_diffrn_measurement_device_type 'Nonius Kappa-CCD area-detector diffractometer'
_diffrn_measurement_method 'two \f and six \w scans with 2\% steps (528 frames)'
_diffrn_radiation_monochromator graphite
_diffrn_radiation_source 'fine-focus sealed tube'
_diffrn_radiation_type MoK\a
_diffrn_radiation_wavelength 0.71073
_diffrn_reflns_av_R_equivalents 0.0484
_diffrn_reflns_av_unetI/netI 0.0675
_diffrn_reflns_limit_h_max 11
_diffrn_reflns_limit_h_min -11
_diffrn_reflns_limit_k_max 35
_diffrn_reflns_limit_k_min -35
_diffrn_reflns_limit_l_max 36
_diffrn_reflns_limit_l_min -36
_diffrn_reflns_number 154599
_diffrn_reflns_theta_full 30.51
_diffrn_reflns_theta_max 30.51
_diffrn_reflns_theta_min 2.90
_diffrn_standards_decay_% 0
_diffrn_standards_interval_time 0
_diffrn_standards_number 0
_exptl_absorpt_coefficient_mu 6.624
_exptl_absorpt_correction_T_max 0.516
_exptl_absorpt_correction_T_min 0.402
_exptl_absorpt_correction_type multi-scan
_exptl_absorpt_process_details 'SCALEPACK (Otwinowski & Minor, 1997)'
_exptl_crystal_colour 'translucent light yellow'
_exptl_crystal_density_diffrn 2.051
_exptl_crystal_density_method 'not measured'
_exptl_crystal_description parallelepiped
_exptl_crystal_F_000 3096
_exptl_crystal_size_max 0.20
_exptl_crystal_size_mid 0.14
_exptl_crystal_size_min 0.10
_refine_diff_density_max 0.810
_refine_diff_density_min -1.744
_refine_diff_density_rms 0.163
_refine_ls_extinction_method none
_refine_ls_goodness_of_fit_ref 0.954
_refine_ls_hydrogen_treatment constr
_refine_ls_matrix_type full
_refine_ls_number_parameters 731
_refine_ls_number_reflns 15934
_refine_ls_number_restraints 0
_refine_ls_restrained_S_all 0.954
_refine_ls_R_factor_all 0.0557
_refine_ls_R_factor_gt 0.0308
_refine_ls_shift/su_max 0.002
_refine_ls_shift/su_mean 0.000
_refine_ls_structure_factor_coef Fsqd
_refine_ls_weighting_details 'calc w=1/[\s^2^(Fo^2^)+(0.0161P)^2^] where P=(Fo^2^+2Fc^2^)/3'
_refine_ls_weighting_scheme calc
_refine_ls_wR_factor_gt 0.0507
_refine_ls_wR_factor_ref 0.0543
_reflns_number_gt 11760
_reflns_number_total 15934
_reflns_threshold_expression >2sigma(I)
_cod_data_source_file c3ce40941d.txt
_cod_data_source_block 3
_cod_original_sg_symbol_H-M 'P 21/c'
_cod_database_code 7210413

loop_
_symmetry_equiv_pos_as_xyz
'x, y, z'
'-x, y+1/2, -z+1/2'
'-x, -y, -z'
'x, -y-1/2, z-1/2'

loop_
_atom_site_label
_atom_site_type_symbol
_atom_site_fract_x
_atom_site_fract_y
_atom_site_fract_z
_atom_site_U_iso_or_equiv
_atom_site_adp_type
_atom_site_occupancy
_atom_site_symmetry_multiplicity
_atom_site_calc_flag
_atom_site_refinement_flags
U1 U 0.262966(13) 0.598414(5) 0.229282(4) 0.01899(3) Uani 1 1 d .
U2 U 0.659789(13) 0.755157(5) 0.473278(4) 0.01888(3) Uani 1 1 d .
Ni Ni 0.50391(5) 0.850038(17) 0.243664(15) 0.02383(10) Uani 1 1 d .
O1 O 0.3023(2) 0.52807(9) 0.23021(9) 0.0308(6) Uani 1 1 d .
O2 O 0.2249(2) 0.66936(9) 0.22986(9) 0.0296(5) Uani 1 1 d .
O3 O 0.6165(2) 0.70880(9) 0.52383(8) 0.0268(5) Uani 1 1 d .
O4 O 0.7036(2) 0.79959(9) 0.42159(8) 0.0279(5) Uani 1 1 d .
O5 O 0.3911(2) 0.60560(9) 0.31782(8) 0.0248(5) Uani 1 1 d .
O6 O 0.1278(2) 0.59508(9) 0.31372(8) 0.0230(5) Uani 1 1 d .
O7 O 0.3589(2) 0.75273(9) 0.45560(8) 0.0237(5) Uani 1 1 d .
O8 O 0.5089(2) 0.69657(9) 0.41163(8) 0.0264(5) Uani 1 1 d .
O9 O -0.1753(2) 0.68438(9) 0.43209(8) 0.0279(5) Uani 1 1 d .
O10 O -0.0492(2) 0.73668(9) 0.48819(8) 0.0261(5) Uani 1 1 d .
O11 O 0.0127(3) 0.56749(9) 0.50370(9) 0.0397(6) Uani 1 1 d .
O12 O 0.0845(3) 0.51414(9) 0.43825(9) 0.0389(6) Uani 1 1 d .
H12 H 0.0599 0.4853 0.4589 0.047 Uiso 1 1 d R
O13 O -0.0286(2) 0.58150(10) 0.21983(8) 0.0265(5) Uani 1 1 d .
O14 O 0.1005(2) 0.58761(11) 0.14778(8) 0.0372(6) Uani 1 1 d .
O15 O -0.5919(3) 0.60998(11) 0.14908(8) 0.0418(7) Uani 1 1 d .
O16 O -0.4409(2) 0.61505(10) 0.21973(8) 0.0280(5) Uani 1 1 d .
O17 O -0.2097(2) 0.68245(9) 0.03650(8) 0.0282(5) Uani 1 1 d .
O18 O -0.4663(2) 0.66900(9) 0.01772(8) 0.0262(5) Uani 1 1 d .
O19 O -0.1433(3) 0.47566(11) 0.07521(10) 0.0509(8) Uani 1 1 d .
O20 O -0.2472(3) 0.52007(10) 0.00696(9) 0.0454(7) Uani 1 1 d .
H20 H -0.2549 0.4885 -0.0045 0.054 Uiso 1 1 d R
O21 O -0.2492(3) 0.43182(10) -0.04589(8) 0.0358(6) Uani 1 1 d .
H21A H -0.2395 0.4315 -0.0779 0.043 Uiso 1 1 d R
H21B H -0.2115 0.3985 -0.0429 0.043 Uiso 1 1 d R
O22 O 0.6683(3) 0.58770(10) 0.38410(9) 0.0377(6) Uani 1 1 d .
H22A H 0.7215 0.6194 0.4002 0.045 Uiso 1 1 d R
H22B H 0.6796 0.5615 0.4092 0.045 Uiso 1 1 d R
O23 O 0.1527(3) 0.83274(10) 0.51309(10) 0.0446(7) Uani 1 1 d .
H23A H 0.1981 0.8075 0.4998 0.053 Uiso 1 1 d R
H23B H 0.0492 0.8177 0.5173 0.053 Uiso 1 1 d R
O24 O 0.4388(4) 0.59157(13) 0.51365(11) 0.0698(9) Uani 1 1 d .
H24A H 0.4941 0.6259 0.5211 0.084 Uiso 1 1 d R
H24B H 0.4919 0.5796 0.4906 0.084 Uiso 1 1 d R
O25A O 0.6733(5) 0.51980(19) 0.46650(17) 0.0597(18) Uani 0.662(7) 1 d P
O25B O 0.5191(13) 0.4972(4) 0.4338(5) 0.092(5) Uani 0.338(7) 1 d P
N1 N 0.3687(3) 0.81323(11) 0.18274(10) 0.0224(6) Uani 1 1 d .
N2 N 0.3708(3) 0.91565(11) 0.21553(10) 0.0250(6) Uani 1 1 d .
N3 N 0.3416(3) 0.83819(11) 0.30256(10) 0.0297(7) Uani 1 1 d .
N4 N 0.6200(3) 0.89034(11) 0.30376(10) 0.0298(7) Uani 1 1 d .
N5 N 0.6425(3) 0.78140(11) 0.25718(10) 0.0235(6) Uani 1 1 d .
N6 N 0.6839(3) 0.85902(12) 0.18801(10) 0.0296(7) Uani 1 1 d .
C1 C 0.2467(3) 0.61841(12) 0.39653(11) 0.0172(6) Uani 1 1 d .
H1 H 0.3385 0.6031 0.4165 0.021 Uiso 1 1 calc R
C2 C 0.2251(3) 0.67994(12) 0.40874(11) 0.0179(6) Uani 1 1 d .
H2 H 0.1690 0.6982 0.3796 0.021 Uiso 1 1 calc R
C3 C 0.1022(3) 0.66377(12) 0.45112(11) 0.0170(6) Uani 1 1 d .
H3 H 0.1589 0.6596 0.4848 0.020 Uiso 1 1 calc R
C4 C 0.0860(3) 0.60868(12) 0.42435(11) 0.0189(7) Uani 1 1 d .
H4 H -0.0035 0.6103 0.3987 0.023 Uiso 1 1 calc R
C5 C 0.2562(3) 0.60439(12) 0.34011(11) 0.0177(6) Uani 1 1 d .
C6 C 0.3707(3) 0.71184(13) 0.42604(11) 0.0192(7) Uani 1 1 d .
C7 C -0.0479(3) 0.69714(13) 0.45734(12) 0.0207(7) Uani 1 1 d .
C8 C 0.0615(4) 0.56095(14) 0.45915(12) 0.0251(7) Uani 1 1 d .
C9 C -0.1861(3) 0.57102(13) 0.14036(11) 0.0193(7) Uani 1 1 d .
H9 H -0.2398 0.5380 0.1525 0.023 Uiso 1 1 calc R
C10 C -0.3092(3) 0.61915(13) 0.13721(11) 0.0188(7) Uani 1 1 d .
H10 H -0.2541 0.6540 0.1427 0.023 Uiso 1 1 calc R
C11 C -0.3361(3) 0.60729(12) 0.07810(11) 0.0188(7) Uani 1 1 d .
H11 H -0.4327 0.5848 0.0722 0.023 Uiso 1 1 calc R
C12 C -0.1819(3) 0.57129(13) 0.08082(11) 0.0200(7) Uani 1 1 d .
H12A H -0.0881 0.5919 0.0692 0.024 Uiso 1 1 calc R
C13 C -0.0300(3) 0.58019(13) 0.17109(12) 0.0216(7) Uani 1 1 d .
C14 C -0.4547(3) 0.61461(13) 0.17093(12) 0.0212(7) Uani 1 1 d .
C15 C -0.3391(4) 0.65495(13) 0.04236(11) 0.0201(7) Uani 1 1 d .
C16 C -0.1884(4) 0.51700(14) 0.05480(12) 0.0257(7) Uani 1 1 d .
C17 C 0.3796(4) 0.76203(14) 0.16654(13) 0.0275(8) Uani 1 1 d .
H17 H 0.4266 0.7365 0.1890 0.033 Uiso 1 1 calc R
C18 C 0.3244(4) 0.74477(14) 0.11786(13) 0.0310(8) Uani 1 1 d .
H18 H 0.3309 0.7084 0.1081 0.037 Uiso 1 1 calc R
C19 C 0.2600(4) 0.78314(15) 0.08457(13) 0.0329(8) Uani 1 1 d .
H19A H 0.2263 0.7735 0.0511 0.039 Uiso 1 1 calc R
C20 C 0.2459(4) 0.83577(15) 0.10109(13) 0.0313(8) Uani 1 1 d .
H20A H 0.2025 0.8620 0.0788 0.038 Uiso 1 1 calc R
C21 C 0.2959(4) 0.84983(13) 0.15077(12) 0.0236(7) Uani 1 1 d .
C22 C 0.2782(4) 0.90481(13) 0.17263(12) 0.0237(7) Uani 1 1 d .
C23 C 0.1735(4) 0.94422(15) 0.15182(13) 0.0323(8) Uani 1 1 d .
H23 H 0.1107 0.9366 0.1222 0.039 Uiso 1 1 calc R
C24 C 0.1630(4) 0.99445(14) 0.17520(14) 0.0327(8) Uani 1 1 d .
H24 H 0.0909 1.0204 0.1621 0.039 Uiso 1 1 calc R
C25 C 0.2613(4) 1.00602(14) 0.21853(13) 0.0312(8) Uani 1 1 d .
H25 H 0.2592 1.0400 0.2344 0.037 Uiso 1 1 calc R
C26 C 0.3630(4) 0.96498(14) 0.23739(13) 0.0293(8) Uani 1 1 d .
H26 H 0.4286 0.9721 0.2665 0.035 Uiso 1 1 calc R
C27 C 0.1996(4) 0.81195(15) 0.29840(14) 0.0364(9) Uani 1 1 d .
H27 H 0.1746 0.7931 0.2679 0.044 Uiso 1 1 calc R
C28 C 0.0896(4) 0.81182(16) 0.33757(15) 0.0426(10) Uani 1 1 d .
H28 H -0.0087 0.7938 0.3333 0.051 Uiso 1 1 calc R
C29 C 0.1272(5) 0.83855(17) 0.38262(15) 0.0494(11) Uani 1 1 d .
H29 H 0.0539 0.8392 0.4094 0.059 Uiso 1 1 calc R
C30 C 0.2741(5) 0.86465(17) 0.38845(15) 0.0467(11) Uani 1 1 d .
H30 H 0.3021 0.8820 0.4195 0.056 Uiso 1 1 calc R
C31 C 0.3805(5) 0.86486(15) 0.34724(13) 0.0351(9) Uani 1 1 d .
C32 C 0.5394(5) 0.89177(14) 0.34862(13) 0.0347(9) Uani 1 1 d .
C33 C 0.6114(5) 0.91611(16) 0.39305(15) 0.0481(11) Uani 1 1 d .
H33 H 0.5563 0.9175 0.4240 0.058 Uiso 1 1 calc R
C34 C 0.7644(6) 0.93775(16) 0.39003(16) 0.0513(12) Uani 1 1 d .
H34 H 0.8127 0.9542 0.4190 0.062 Uiso 1 1 calc R
C35 C 0.8450(5) 0.93509(15) 0.34484(15) 0.0443(10) Uani 1 1 d .
H35 H 0.9494 0.9488 0.3428 0.053 Uiso 1 1 calc R
C36 C 0.7689(4) 0.91163(14) 0.30193(15) 0.0359(9) Uani 1 1 d .
H36 H 0.8229 0.9106 0.2707 0.043 Uiso 1 1 calc R
C37 C 0.6276(4) 0.74699(14) 0.29701(12) 0.0282(8) Uani 1 1 d .
H37 H 0.5457 0.7529 0.3204 0.034 Uiso 1 1 calc R
C38 C 0.7293(4) 0.70292(14) 0.30476(14) 0.0339(8) Uani 1 1 d .
H38 H 0.7152 0.6795 0.3326 0.041 Uiso 1 1 calc R
C39 C 0.8517(4) 0.69437(15) 0.27044(14) 0.0378(9) Uani 1 1 d .
H39 H 0.9224 0.6652 0.2750 0.045 Uiso 1 1 calc R
C40 C 0.8679(4) 0.72987(15) 0.22908(14) 0.0344(9) Uani 1 1 d .
H40 H 0.9497 0.7246 0.2055 0.041 Uiso 1 1 calc R
C41 C 0.7627(4) 0.77296(14) 0.22294(12) 0.0262(8) Uani 1 1 d .
C42 C 0.7699(4) 0.81308(15) 0.18043(13) 0.0279(8) Uani 1 1 d .
C43 C 0.8540(4) 0.80515(17) 0.13523(14) 0.0408(10) Uani 1 1 d .
H43 H 0.9116 0.7732 0.1304 0.049 Uiso 1 1 calc R
C44 C 0.8521(5) 0.8448(2) 0.09752(15) 0.0490(11) Uani 1 1 d .
H44 H 0.9057 0.8395 0.0666 0.059 Uiso 1 1 calc R
C45 C 0.7702(4) 0.89221(19) 0.10614(14) 0.0437(11) Uani 1 1 d .
H45 H 0.7707 0.9201 0.0817 0.052 Uiso 1 1 calc R
C46 C 0.6865(4) 0.89804(16) 0.15178(14) 0.0395(10) Uani 1 1 d .
H46 H 0.6303 0.9302 0.1574 0.047 Uiso 1 1 calc R

loop_
_atom_site_aniso_label
_atom_site_aniso_U_11
_atom_site_aniso_U_22
_atom_site_aniso_U_33
_atom_site_aniso_U_23
_atom_site_aniso_U_13
_atom_site_aniso_U_12
U1 0.01514(6) 0.02581(7) 0.01602(6) -0.00072(5) 0.00035(4) 0.00132(5)
U2 0.01578(6) 0.01994(7) 0.02094(6) -0.00385(5) 0.00065(4) -0.00083(5)
Ni 0.0241(2) 0.0242(2) 0.0230(2) 0.00004(19) -0.00288(17) 0.00196(18)
O1 0.0273(12) 0.0272(14) 0.0378(14) -0.0094(11) -0.0043(10) 0.0040(10)
O2 0.0260(12) 0.0227(14) 0.0403(14) 0.0088(11) 0.0086(10) 0.0031(10)
O3 0.0249(12) 0.0285(14) 0.0271(12) 0.0046(11) 0.0030(9) -0.0004(10)
O4 0.0293(12) 0.0262(14) 0.0285(13) 0.0033(11) 0.0034(10) -0.0014(10)
O5 0.0205(11) 0.0364(14) 0.0178(11) -0.0047(10) 0.0025(9) -0.0018(10)
O6 0.0175(11) 0.0318(14) 0.0194(11) -0.0016(10) -0.0006(8) -0.0047(9)
O7 0.0177(11) 0.0240(13) 0.0294(12) -0.0081(10) -0.0006(9) -0.0001(9)
O8 0.0154(11) 0.0317(14) 0.0322(13) -0.0131(11) 0.0018(9) -0.0031(10)
O9 0.0156(11) 0.0325(14) 0.0355(13) -0.0129(11) -0.0034(9) 0.0025(10)
O10 0.0217(11) 0.0244(13) 0.0322(13) -0.0138(11) 0.0003(9) 0.0013(10)
O11 0.0671(17) 0.0249(15) 0.0281(14) 0.0011(11) 0.0205(12) -0.0001(13)
O12 0.0650(17) 0.0168(13) 0.0359(14) 0.0012(11) 0.0218(12) 0.0023(12)
O13 0.0192(11) 0.0431(15) 0.0171(11) 0.0001(11) 0.0007(8) -0.0016(10)
O14 0.0165(11) 0.073(2) 0.0218(12) -0.0009(13) 0.0003(9) -0.0042(12)
O15 0.0162(12) 0.087(2) 0.0221(12) 0.0015(13) 0.0001(9) -0.0014(12)
O16 0.0224(11) 0.0449(16) 0.0167(11) -0.0006(11) 0.0023(9) -0.0016(11)
O17 0.0196(11) 0.0311(14) 0.0336(13) 0.0137(11) -0.0026(9) -0.0037(10)
O18 0.0194(11) 0.0298(14) 0.0290(13) 0.0090(11) -0.0045(9) -0.0011(10)
O19 0.085(2) 0.0288(16) 0.0381(16) -0.0021(13) -0.0173(14) 0.0136(15)
O20 0.0750(19) 0.0323(16) 0.0280(14) -0.0085(12) -0.0133(13) 0.0098(14)
O21 0.0500(15) 0.0334(15) 0.0240(13) -0.0058(11) -0.0003(11) 0.0039(12)
O22 0.0361(14) 0.0284(14) 0.0481(16) -0.0056(12) -0.0077(12) 0.0002(11)
O23 0.0402(15) 0.0343(16) 0.0596(18) -0.0120(14) 0.0081(13) -0.0101(12)
O24 0.084(2) 0.074(2) 0.051(2) -0.0128(17) 0.0054(16) -0.0112(19)
O25A 0.055(3) 0.062(3) 0.062(3) 0.016(3) 0.005(2) 0.010(2)
O25B 0.105(10) 0.046(7) 0.128(11) 0.035(7) 0.073(8) 0.019(6)
N1 0.0217(14) 0.0238(16) 0.0216(14) 0.0019(12) 0.0004(11) -0.0033(12)
N2 0.0297(15) 0.0196(15) 0.0255(15) 0.0008(12) -0.0039(12) 0.0031(12)
N3 0.0345(17) 0.0273(18) 0.0272(16) 0.0049(13) -0.0010(12) 0.0100(13)
N4 0.0403(17) 0.0222(16) 0.0262(16) -0.0006(13) -0.0104(13) 0.0040(13)
N5 0.0226(14) 0.0214(16) 0.0264(15) -0.0012(12) -0.0030(11) 0.0005(11)
N6 0.0290(15) 0.0325(19) 0.0273(16) 0.0044(14) -0.0008(12) -0.0071(13)
C1 0.0140(14) 0.0210(17) 0.0166(15) -0.0012(13) -0.0002(11) -0.0002(12)
C2 0.0169(15) 0.0191(17) 0.0175(15) 0.0001(13) 0.0002(11) -0.0001(12)
C3 0.0163(14) 0.0186(17) 0.0163(15) -0.0002(13) 0.0021(11) -0.0002(12)
C4 0.0192(15) 0.0192(17) 0.0182(15) 0.0009(13) 0.0005(12) -0.0010(13)
C5 0.0183(15) 0.0162(16) 0.0187(15) -0.0016(13) 0.0007(12) 0.0001(12)
C6 0.0200(16) 0.0235(18) 0.0141(15) -0.0011(13) -0.0002(12) -0.0031(13)
C7 0.0188(15) 0.0223(18) 0.0210(16) 0.0021(14) 0.0018(12) -0.0019(13)
C8 0.0283(17) 0.0224(19) 0.0248(18) -0.0029(15) 0.0049(13) -0.0014(15)
C9 0.0175(15) 0.0231(18) 0.0172(15) 0.0029(13) -0.0013(12) -0.0002(13)
C10 0.0158(15) 0.0246(18) 0.0161(15) 0.0019(13) 0.0005(11) -0.0010(13)
C11 0.0158(14) 0.0210(18) 0.0196(15) 0.0013(13) -0.0013(11) -0.0026(13)
C12 0.0147(14) 0.0255(19) 0.0198(16) 0.0062(14) 0.0000(12) 0.0020(13)
C13 0.0180(16) 0.0233(18) 0.0233(17) 0.0037(14) -0.0017(13) 0.0038(13)
C14 0.0185(16) 0.0236(18) 0.0215(16) 0.0015(14) 0.0029(12) 0.0018(13)
C15 0.0206(16) 0.0214(18) 0.0185(16) 0.0007(13) 0.0041(12) 0.0009(13)
C16 0.0287(18) 0.028(2) 0.0205(17) -0.0017(15) 0.0003(13) 0.0038(15)
C17 0.0233(17) 0.027(2) 0.0324(19) 0.0036(16) 0.0006(14) -0.0003(15)
C18 0.0325(19) 0.025(2) 0.035(2) -0.0033(17) 0.0011(15) -0.0021(15)
C19 0.042(2) 0.034(2) 0.0227(18) -0.0047(17) -0.0042(15) -0.0008(17)
C20 0.037(2) 0.033(2) 0.0239(18) 0.0024(16) -0.0032(15) -0.0009(16)
C21 0.0224(16) 0.0219(18) 0.0265(18) -0.0018(15) -0.0022(13) -0.0046(14)
C22 0.0249(17) 0.0193(18) 0.0270(17) 0.0011(15) 0.0006(13) 0.0006(14)
C23 0.0314(19) 0.034(2) 0.031(2) 0.0007(17) -0.0075(15) -0.0002(16)
C24 0.0295(18) 0.025(2) 0.044(2) 0.0000(17) -0.0050(16) 0.0053(15)
C25 0.036(2) 0.022(2) 0.036(2) -0.0014(16) 0.0033(16) 0.0013(16)
C26 0.0322(19) 0.027(2) 0.0288(19) -0.0032(16) -0.0035(14) -0.0014(15)
C27 0.029(2) 0.043(2) 0.038(2) 0.0041(19) 0.0042(16) 0.0060(17)
C28 0.037(2) 0.048(3) 0.044(2) 0.013(2) 0.0101(18) 0.0123(19)
C29 0.055(3) 0.057(3) 0.037(2) 0.017(2) 0.0142(19) 0.025(2)
C30 0.070(3) 0.042(3) 0.029(2) 0.0022(19) 0.005(2) 0.022(2)
C31 0.051(2) 0.029(2) 0.0255(19) 0.0042(16) 0.0012(16) 0.0214(18)
C32 0.051(2) 0.026(2) 0.0270(19) -0.0007(16) -0.0090(17) 0.0126(18)
C33 0.075(3) 0.036(2) 0.032(2) -0.0036(19) -0.011(2) 0.012(2)
C34 0.081(3) 0.025(2) 0.047(3) -0.010(2) -0.030(2) 0.003(2)
C35 0.055(3) 0.032(2) 0.044(2) -0.0026(19) -0.023(2) -0.0006(19)
C36 0.041(2) 0.025(2) 0.042(2) 0.0026(17) -0.0145(17) 0.0020(17)
C37 0.0308(18) 0.029(2) 0.0248(17) 0.0015(16) 0.0021(14) 0.0023(15)
C38 0.041(2) 0.027(2) 0.034(2) 0.0036(17) -0.0053(16) 0.0038(17)
C39 0.038(2) 0.031(2) 0.045(2) -0.0056(19) -0.0042(18) 0.0103(17)
C40 0.0296(19) 0.038(2) 0.036(2) -0.0131(18) -0.0005(15) 0.0074(17)
C41 0.0232(17) 0.031(2) 0.0247(18) -0.0084(15) -0.0002(13) 0.0001(15)
C42 0.0226(17) 0.032(2) 0.0288(19) -0.0029(16) -0.0025(14) -0.0063(15)
C43 0.037(2) 0.051(3) 0.034(2) -0.006(2) 0.0037(16) -0.0044(19)
C44 0.043(2) 0.076(3) 0.028(2) -0.003(2) 0.0087(17) -0.017(2)
C45 0.034(2) 0.065(3) 0.032(2) 0.014(2) -0.0030(17) -0.024(2)
C46 0.033(2) 0.045(3) 0.040(2) 0.009(2) -0.0060(16) -0.0098(18)

loop_
_atom_type_symbol
_atom_type_description
_atom_type_scat_dispersion_real
_atom_type_scat_dispersion_imag
_atom_type_scat_source
C C 0.0033 0.0016 'International Tables Vol C Tables 4.2.6.8 and 6.1.1.4'
H H 0.0000 0.0000 'International Tables Vol C Tables 4.2.6.8 and 6.1.1.4'
N N 0.0061 0.0033 'International Tables Vol C Tables 4.2.6.8 and 6.1.1.4'
O O 0.0106 0.0060 'International Tables Vol C Tables 4.2.6.8 and 6.1.1.4'
Ni Ni 0.3393 1.1124 'International Tables Vol C Tables 4.2.6.8 and 6.1.1.4'
U U -9.6767 9.6646 'International Tables Vol C Tables 4.2.6.8 and 6.1.1.4'

loop_
_geom_angle_atom_site_label_1
_geom_angle_atom_site_label_2
_geom_angle_atom_site_label_3
_geom_angle
_geom_angle_site_symmetry_1
_geom_angle_site_symmetry_3
O1 U1 O2 178.69(10) . .
O1 U1 O15 91.79(10) . 1_655
O2 U1 O15 89.06(10) . 1_655
O1 U1 O13 90.88(9) . .
O2 U1 O13 89.65(9) . .
O15 U1 O13 116.24(7) 1_655 .
O1 U1 O6 92.48(9) . .
O2 U1 O6 86.61(8) . .
O15 U1 O6 174.39(8) 1_655 .
O13 U1 O6 67.34(6) . .
O1 U1 O14 90.09(9) . .
O2 U1 O14 91.18(9) . .
O15 U1 O14 64.01(7) 1_655 .
O13 U1 O14 52.29(7) . .
O6 U1 O14 119.60(7) . .
O1 U1 O5 89.06(9) . .
O2 U1 O5 89.63(9) . .
O15 U1 O5 124.08(7) 1_655 .
O13 U1 O5 119.66(7) . .
O6 U1 O5 52.40(6) . .
O14 U1 O5 171.89(7) . .
O1 U1 O16 88.92(9) . 1_655
O2 U1 O16 90.80(9) . 1_655
O15 U1 O16 52.45(7) 1_655 1_655
O13 U1 O16 168.67(7) . 1_655
O6 U1 O16 124.00(6) . 1_655
O14 U1 O16 116.37(7) . 1_655
O5 U1 O16 71.67(7) . 1_655
O4 U2 O3 178.20(10) . .
O4 U2 O18 88.79(9) . 4_676
O3 U2 O18 92.90(9) . 4_676
O4 U2 O8 89.29(9) . .
O3 U2 O8 89.28(9) . .
O18 U2 O8 122.41(7) 4_676 .
O4 U2 O17 90.95(9) . 4_676
O3 U2 O17 90.56(9) . 4_676
O18 U2 O17 53.01(6) 4_676 4_676
O8 U2 O17 175.40(7) . 4_676
O4 U2 O10 90.68(9) . 1_655
O3 U2 O10 89.02(8) . 1_655
O18 U2 O10 119.71(7) 4_676 1_655
O8 U2 O10 117.87(7) . 1_655
O17 U2 O10 66.72(7) 4_676 1_655
O4 U2 O9 89.20(9) . 1_655
O3 U2 O9 89.21(9) . 1_655
O18 U2 O9 171.79(7) 4_676 1_655
O8 U2 O9 65.52(7) . 1_655
O17 U2 O9 119.08(7) 4_676 1_655
O10 U2 O9 52.36(6) 1_655 1_655
O4 U2 O7 95.77(8) . .
O3 U2 O7 84.22(8) . .
O18 U2 O7 70.72(7) 4_676 .
O8 U2 O7 52.27(7) . .
O17 U2 O7 123.15(7) 4_676 .
O10 U2 O7 167.95(7) 1_655 .
O9 U2 O7 117.41(7) 1_655 .
N4 Ni N5 91.28(10) . .
N4 Ni N3 79.37(12) . .
N5 Ni N3 97.43(11) . .
N4 Ni N2 96.87(10) . .
N5 Ni N2 169.25(10) . .
N3 Ni N2 90.97(10) . .
N4 Ni N1 175.24(11) . .
N5 Ni N1 93.12(10) . .
N3 Ni N1 98.23(10) . .
N2 Ni N1 78.99(10) . .
N4 Ni N6 97.90(11) . .
N5 Ni N6 78.53(11) . .
N3 Ni N6 175.13(10) . .
N2 Ni N6 93.37(11) . .
N1 Ni N6 84.78(10) . .
C5 O5 U1 93.14(16) . .
C5 O6 U1 94.19(17) . .
C6 O7 U2 92.00(16) . .
C6 O8 U2 94.74(17) . .
C7 O9 U2 93.80(18) . 1_455
C7 O10 U2 94.01(17) . 1_455
C8 O12 H12 114.4 . .
C13 O13 U1 94.90(17) . .
C13 O14 U1 93.64(18) . .
C14 O15 U1 95.22(18) . 1_455
C14 O16 U1 92.00(17) . 1_455
C15 O17 U2 93.15(17) . 4_475
C15 O18 U2 94.84(18) . 4_475
C16 O20 H20 107.5 . .
H21A O21 H21B 92.0 . .
H22A O22 H22B 103.1 . .
H23A O23 H23B 100.4 . .
H24A O24 H24B 101.5 . .
C17 N1 C21 118.3(3) . .
C17 N1 Ni 127.0(2) . .
C21 N1 Ni 112.7(2) . .
C26 N2 C22 119.2(3) . .
C26 N2 Ni 126.2(2) . .
C22 N2 Ni 114.5(2) . .
C27 N3 C31 119.2(3) . .
C27 N3 Ni 126.3(2) . .
C31 N3 Ni 114.2(2) . .
C36 N4 C32 119.7(3) . .
C36 N4 Ni 125.0(2) . .
C32 N4 Ni 115.2(2) . .
C37 N5 C41 118.9(3) . .
C37 N5 Ni 125.8(2) . .
C41 N5 Ni 115.3(2) . .
C46 N6 C42 118.7(3) . .
C46 N6 Ni 125.0(2) . .
C42 N6 Ni 113.2(2) . .
C5 C1 C4 118.9(2) . .
C5 C1 C2 115.4(2) . .
C4 C1 C2 87.3(2) . .
C5 C1 H1 111.1 . .
C4 C1 H1 111.1 . .
C2 C1 H1 111.1 . .
C6 C2 C1 118.3(2) . .
C6 C2 C3 117.4(2) . .
C1 C2 C3 88.5(2) . .
C6 C2 H2 110.3 . .
C1 C2 H2 110.3 . .
C3 C2 H2 110.3 . .
C7 C3 C4 118.2(2) . .
C7 C3 C2 119.4(2) . .
C4 C3 C2 87.8(2) . .
C7 C3 H3 109.9 . .
C4 C3 H3 109.9 . .
C2 C3 H3 109.9 . .
C8 C4 C3 116.1(2) . .
C8 C4 C1 122.2(3) . .
C3 C4 C1 90.3(2) . .
C8 C4 H4 108.9 . .
C3 C4 H4 108.9 . .
C1 C4 H4 108.9 . .
O6 C5 O5 119.8(3) . .
O6 C5 C1 119.8(2) . .
O5 C5 C1 120.2(2) . .
O7 C6 O8 119.8(3) . .
O7 C6 C2 121.4(3) . .
O8 C6 C2 118.8(3) . .
O10 C7 O9 119.8(3) . .
O10 C7 C3 120.9(3) . .
O9 C7 C3 119.3(3) . .
O11 C8 O12 124.0(3) . .
O11 C8 C4 120.4(3) . .
O12 C8 C4 115.4(3) . .
C13 C9 C12 118.7(2) . .
C13 C9 C10 117.4(3) . .
C12 C9 C10 88.7(2) . .
C13 C9 H9 110.2 . .
C12 C9 H9 110.2 . .
C10 C9 H9 110.2 . .
C14 C10 C11 117.0(2) . .
C14 C10 C9 116.3(3) . .
C11 C10 C9 89.1(2) . .
C14 C10 H10 110.9 . .
C11 C10 H10 110.9 . .
C9 C10 H10 110.9 . .
C15 C11 C12 118.5(2) . .
C15 C11 C10 117.0(3) . .
C12 C11 C10 88.2(2) . .
C15 C11 H11 110.5 . .
C12 C11 H11 110.5 . .
C10 C11 H11 110.5 . .
C16 C12 C9 116.2(3) . .
C16 C12 C11 118.1(2) . .
C9 C12 C11 90.4(2) . .
C16 C12 H12A 110.2 . .
C9 C12 H12A 110.2 . .
C11 C12 H12A 110.2 . .
O13 C13 O14 119.2(3) . .
O13 C13 C9 120.7(3) . .
O14 C13 C9 120.1(3) . .
O15 C14 O16 120.2(3) . .
O15 C14 C10 118.3(3) . .
O16 C14 C10 121.5(3) . .
O18 C15 O17 119.0(3) . .
O18 C15 C11 121.7(3) . .
O17 C15 C11 119.3(3) . .
O19 C16 O20 124.2(3) . .
O19 C16 C12 123.7(3) . .
O20 C16 C12 112.1(3) . .
N1 C17 C18 123.3(3) . .
N1 C17 H17 118.4 . .
C18 C17 H17 118.4 . .
C19 C18 C17 117.7(3) . .
C19 C18 H18 121.1 . .
C17 C18 H18 121.1 . .
C20 C19 C18 119.5(3) . .
C20 C19 H19A 120.3 . .
C18 C19 H19A 120.3 . .
C19 C20 C21 120.0(3) . .
C19 C20 H20A 120.0 . .
C21 C20 H20A 120.0 . .
N1 C21 C20 121.0(3) . .
N1 C21 C22 115.3(3) . .
C20 C21 C22 123.7(3) . .
N2 C22 C23 120.5(3) . .
N2 C22 C21 115.6(3) . .
C23 C22 C21 123.9(3) . .
C24 C23 C22 120.1(3) . .
C24 C23 H23 120.0 . .
C22 C23 H23 120.0 . .
C23 C24 C25 119.4(3) . .
C23 C24 H24 120.3 . .
C25 C24 H24 120.3 . .
C24 C25 C26 117.7(3) . .
C24 C25 H25 121.2 . .
C26 C25 H25 121.2 . .
N2 C26 C25 123.1(3) . .
N2 C26 H26 118.4 . .
C25 C26 H26 118.4 . .
N3 C27 C28 122.5(4) . .
N3 C27 H27 118.8 . .
C28 C27 H27 118.8 . .
C29 C28 C27 118.9(4) . .
C29 C28 H28 120.6 . .
C27 C28 H28 120.6 . .
C28 C29 C30 119.8(4) . .
C28 C29 H29 120.1 . .
C30 C29 H29 120.1 . .
C29 C30 C31 119.4(4) . .
C29 C30 H30 120.3 . .
C31 C30 H30 120.3 . .
N3 C31 C30 120.2(4) . .
N3 C31 C32 115.4(3) . .
C30 C31 C32 124.4(4) . .
N4 C32 C33 119.9(4) . .
N4 C32 C31 115.4(3) . .
C33 C32 C31 124.6(4) . .
C34 C33 C32 119.1(4) . .
C34 C33 H33 120.4 . .
C32 C33 H33 120.4 . .
C35 C34 C33 120.2(4) . .
C35 C34 H34 119.9 . .
C33 C34 H34 119.9 . .
C34 C35 C36 118.8(4) . .
C34 C35 H35 120.6 . .
C36 C35 H35 120.6 . .
N4 C36 C35 122.3(4) . .
N4 C36 H36 118.9 . .
C35 C36 H36 118.9 . .
N5 C37 C38 122.6(3) . .
N5 C37 H37 118.7 . .
C38 C37 H37 118.7 . .
C39 C38 C37 118.8(3) . .
C39 C38 H38 120.6 . .
C37 C38 H38 120.6 . .
C38 C39 C40 118.9(3) . .
C38 C39 H39 120.5 . .
C40 C39 H39 120.5 . .
C41 C40 C39 119.9(3) . .
C41 C40 H40 120.0 . .
C39 C40 H40 120.0 . .
N5 C41 C40 120.8(3) . .
N5 C41 C42 115.0(3) . .
C40 C41 C42 124.2(3) . .
N6 C42 C43 121.1(3) . .
N6 C42 C41 114.8(3) . .
C43 C42 C41 124.0(3) . .
C44 C43 C42 119.7(4) . .
C44 C43 H43 120.1 . .
C42 C43 H43 120.1 . .
C45 C44 C43 119.1(4) . .
C45 C44 H44 120.5 . .
C43 C44 H44 120.5 . .
C44 C45 C46 119.0(4) . .
C44 C45 H45 120.5 . .
C46 C45 H45 120.5 . .
N6 C46 C45 122.2(4) . .
N6 C46 H46 118.9 . .
C45 C46 H46 118.9 . .

loop_
_geom_bond_atom_site_label_1
_geom_bond_atom_site_label_2
_geom_bond_distance
_geom_bond_site_symmetry_2
U1 O1 1.761(2) .
U1 O2 1.774(2) .
U1 O15 2.433(2) 1_655
U1 O13 2.451(2) .
U1 O6 2.472(2) .
U1 O14 2.474(2) .
U1 O5 2.493(2) .
U1 O16 2.500(2) 1_655
U2 O4 1.767(2) .
U2 O3 1.774(2) .
U2 O18 2.438(2) 4_676
U2 O8 2.458(2) .
U2 O17 2.464(2) 4_676
U2 O10 2.468(2) 1_655
U2 O9 2.469(2) 1_655
U2 O7 2.517(2) .
Ni N4 2.053(3) .
Ni N5 2.065(3) .
Ni N3 2.072(3) .
Ni N2 2.073(3) .
Ni N1 2.105(2) .
Ni N6 2.105(3) .
O5 C5 1.269(3) .
O6 C5 1.265(3) .
O7 C6 1.267(3) .
O8 C6 1.268(3) .
O9 C7 1.262(3) .
O9 U2 2.469(2) 1_455
O10 C7 1.256(3) .
O10 U2 2.468(2) 1_455
O11 C8 1.236(4) .
O12 C8 1.288(4) .
O12 H12 0.9129 .
O13 C13 1.255(3) .
O14 C13 1.262(3) .
O15 C14 1.258(3) .
O15 U1 2.433(2) 1_455
O16 C14 1.258(3) .
O16 U1 2.500(2) 1_455
O17 C15 1.278(3) .
O17 U2 2.464(2) 4_475
O18 C15 1.261(3) .
O18 U2 2.438(2) 4_475
O19 C16 1.199(4) .
O20 C16 1.314(4) .
O20 H20 0.8314 .
O21 H21A 0.8286 .
O21 H21B 0.8807 .
O22 H22A 0.9812 .
O22 H22B 0.9152 .
O23 H23A 0.8073 .
O23 H23B 0.9410 .
O24 H24A 0.9769 .
O24 H24B 0.8039 .
N1 C17 1.331(4) .
N1 C21 1.350(4) .
N2 C26 1.340(4) .
N2 C22 1.353(4) .
N3 C27 1.341(4) .
N3 C31 1.355(4) .
N4 C36 1.340(4) .
N4 C32 1.349(4) .
N5 C37 1.338(4) .
N5 C41 1.361(4) .
N6 C46 1.339(4) .
N6 C42 1.352(4) .
C1 C5 1.497(4) .
C1 C4 1.545(4) .
C1 C2 1.557(4) .
C1 H1 0.9800 .
C2 C6 1.495(4) .
C2 C3 1.563(4) .
C2 H2 0.9800 .
C3 C7 1.500(4) .
C3 C4 1.525(4) .
C3 H3 0.9800 .
C4 C8 1.494(4) .
C4 H4 0.9800 .
C9 C13 1.512(4) .
C9 C12 1.534(4) .
C9 C10 1.562(4) .
C9 H9 0.9800 .
C10 C14 1.507(4) .
C10 C11 1.559(4) .
C10 H10 0.9800 .
C11 C15 1.490(4) .
C11 C12 1.552(4) .
C11 H11 0.9800 .
C12 C16 1.494(4) .
C12 H12A 0.9800 .
C17 C18 1.388(4) .
C17 H17 0.9300 .
C18 C19 1.373(5) .
C18 H18 0.9300 .
C19 C20 1.369(5) .
C19 H19A 0.9300 .
C20 C21 1.377(4) .
C20 H20A 0.9300 .
C21 C22 1.474(4) .
C22 C23 1.397(4) .
C23 C24 1.378(5) .
C23 H23 0.9300 .
C24 C25 1.391(4) .
C24 H24 0.9300 .
C25 C26 1.392(4) .
C25 H25 0.9300 .
C26 H26 0.9300 .
C27 C28 1.376(5) .
C27 H27 0.9300 .
C28 C29 1.361(5) .
C28 H28 0.9300 .
C29 C30 1.378(6) .
C29 H29 0.9300 .
C30 C31 1.396(5) .
C30 H30 0.9300 .
C31 C32 1.470(5) .
C32 C33 1.408(5) .
C33 C34 1.376(6) .
C33 H33 0.9300 .
C34 C35 1.358(6) .
C34 H34 0.9300 .
C35 C36 1.382(5) .
C35 H35 0.9300 .
C36 H36 0.9300 .
C37 C38 1.383(4) .
C37 H37 0.9300 .
C38 C39 1.378(5) .
C38 H38 0.9300 .
C39 C40 1.386(5) .
C39 H39 0.9300 .
C40 C41 1.378(5) .
C40 H40 0.9300 .
C41 C42 1.476(5) .
C42 C43 1.386(5) .
C43 C44 1.376(5) .
C43 H43 0.9300 .
C44 C45 1.370(6) .
C44 H44 0.9300 .
C45 C46 1.387(5) .
C45 H45 0.9300 .
C46 H46 0.9300 .

loop_
_geom_hbond_atom_site_label_D
_geom_hbond_atom_site_label_H
_geom_hbond_atom_site_label_A
_geom_hbond_distance_DH
_geom_hbond_distance_HA
_geom_hbond_distance_DA
_geom_hbond_angle_DHA
_geom_hbond_site_symmetry_A
O12 H12 O11 0.91 1.73 2.642(3) 172.6 3_566
O20 H20 O21 0.83 1.76 2.562(3) 162.2 .
O21 H21A O14 0.83 2.21 2.965(3) 151.2 3_565
O21 H21A O15 0.83 2.49 3.106(3) 131.9 3_465
O21 H21B O23 0.88 1.85 2.693(3) 160.1 2_545
O22 H22A O9 0.98 1.98 2.961(3) 178.7 1_655
O22 H22B O25A 0.92 1.80 2.699(5) 167.3 .
O22 H22B O25B 0.92 2.17 2.864(9) 131.9 .
O23 H23A O7 0.81 2.23 3.018(3) 166.9 .
O23 H23B O17 0.94 2.21 3.094(3) 156.2 4_576
O23 H23B O10 0.94 2.27 2.953(3) 128.8 .
O24 H24A O3 0.98 2.28 3.244(4) 170.3 .
O24 H24B O25A 0.80 2.20 2.912(5) 147.5 .
O24 H24B O25B 0.80 2.51 3.182(11) 141.7 .
